data_4068882
loop_
_publ_author_name
'Dzik, Wojciech I.'
'Smits, Jan M. M.'
'Reek, Joost N. H.'
'de Bruin, Bas'

_publ_contact_author
;
        Dr. B. de Bruin
        Department of Homogeneous Catalysis
        Van 't Hoff Institute for Molecular Sciences
        University of Amsterdam
        Nieuwe Achtergracht 166
        1018 WV Amsterdam
        The Netherlands
;
_publ_section_title
;
 Activation of Carbon Monoxide by (Me3tpa)Rh and (Me3tpa)Ir
;
_journal_issue 6
_journal_name_full Organometallics
_journal_page_first 1631
_journal_paper_doi 10.1021/om801142y
_journal_volume 28
_journal_year 2009
_chemical_formula_sum 'C23 H24 F6 Ir N4 O2 P'
_chemical_formula_weight 725.63
_chemical_name_systematic
;
 ?
;
_space_group_IT_number 14
_symmetry_cell_setting monoclinic
_symmetry_space_group_name_Hall '-P 2yn'
_symmetry_space_group_name_H-M 'P 1 21/n 1'
_atom_sites_solution_hydrogens geom
_atom_sites_solution_primary direct
_atom_sites_solution_secondary difmap
_audit_creation_date 2006-07-27
_audit_creation_method 'SHELXL, adapted and expanded'
_cell_angle_alpha 90.00
_cell_angle_beta 115.699(6)
_cell_angle_gamma 90.00
_cell_formula_units_Z 4
_cell_length_a 13.8704(14)
_cell_length_b 13.7945(10)
_cell_length_c 14.7492(10)
_cell_measurement_reflns_used 779
_cell_measurement_temperature 208(2)
_cell_measurement_theta_max 27.490
_cell_measurement_theta_min 2.130
_cell_volume 2542.9(4)
_computing_data_collection
;
Nonius "Collect" program suite (Nonius, 1999)
;
_computing_data_reduction
;
Nonius "EvalCCD" program suite (Duisenberg, 1998)
;
_computing_molecular_graphics
;
PLATON (Spek, 2003)
;
_computing_structure_refinement 'SHELXL-97 (Sheldrick, 1997)'
_computing_structure_solution
;
DIRDIF (Beurskens et al., 1996),
PATTY (Beurskens et al., 1987)
;
_diffrn_ambient_temperature 208(2)
_diffrn_detector_area_resol_mean 18.4
_diffrn_measured_fraction_theta_full 0.955
_diffrn_measured_fraction_theta_max 0.958
_diffrn_measurement_device 'Nonius KappaCCD'
_diffrn_measurement_method 'area detector \f and \w scan'
_diffrn_radiation_monochromator graphite
_diffrn_radiation_source 'fine-focus sealed tube'
_diffrn_radiation_type MoK\a
_diffrn_radiation_wavelength 0.71073
_diffrn_reflns_av_R_equivalents 0.0308
_diffrn_reflns_av_sigmaI/netI 0.0217
_diffrn_reflns_limit_h_max 17
_diffrn_reflns_limit_h_min -18
_diffrn_reflns_limit_k_max 17
_diffrn_reflns_limit_k_min -17
_diffrn_reflns_limit_l_max 19
_diffrn_reflns_limit_l_min -19
_diffrn_reflns_number 38847
_diffrn_reflns_theta_full 25.00
_diffrn_reflns_theta_max 27.49
_diffrn_reflns_theta_min 2.13
_diffrn_standards_decay_% 0.000
_diffrn_standards_interval_time 0
_diffrn_standards_number 0
_exptl_absorpt_coefficient_mu 5.386
_exptl_absorpt_correction_T_max 0.6171
_exptl_absorpt_correction_T_min 0.4585
_exptl_absorpt_correction_type multi-scan
_exptl_absorpt_process_details 'SADABS multiscan (Sheldrick, 1996)'
_exptl_crystal_colour 'translucent light yellow'
_exptl_crystal_density_diffrn 1.895
_exptl_crystal_density_method 'not measured'
_exptl_crystal_description 'regular fragment'
_exptl_crystal_F_000 1408
_exptl_crystal_size_max 0.23
_exptl_crystal_size_mid 0.18
_exptl_crystal_size_min 0.09
_refine_diff_density_max 0.728
_refine_diff_density_min -0.796
_refine_diff_density_rms 0.091
_refine_ls_extinction_method none
_refine_ls_goodness_of_fit_all 1.131
_refine_ls_goodness_of_fit_ref 1.131
_refine_ls_hydrogen_treatment constr
_refine_ls_matrix_type full
_refine_ls_number_parameters 337
_refine_ls_number_reflns 5824
_refine_ls_number_restraints 0
_refine_ls_restrained_S_all 1.131
_refine_ls_R_factor_all 0.0345
_refine_ls_R_factor_gt 0.0210
_refine_ls_R_factor_obs 0.0210
_refine_ls_shift/esd_max 0.001
_refine_ls_shift/esd_mean 0.000
_refine_ls_shift/su_max 0.001
_refine_ls_shift/su_mean 0.000
_refine_ls_structure_factor_coef Fsqd
_refine_ls_weighting_details
;
w=1/[\s^2^(Fo^2^)+(0.0121P)^2^+2.3611P] where P=(Fo^2^+2Fc^2^)/3
;
_refine_ls_weighting_scheme calc
_refine_ls_wR_factor_all 0.0424
_refine_ls_wR_factor_gt 0.0382
_refine_ls_wR_factor_obs 0.0382
_refine_ls_wR_factor_ref 0.0424
_reflns_number_gt 4814
_reflns_number_observed 4814
_reflns_number_total 5824
_reflns_observed_criterion >2sigma(I)
_reflns_threshold_expression >2sigma(I)
_cod_data_source_file om801142y_si_001.cif
_cod_data_source_block WOJ07
_cod_depositor_comments
;
The following automatic conversions were performed:
'_publ_contact_autor' tag replaced with '_publ_contact_author'.

Automatic conversion script
Id: cif_correct_tags 1440 2010-10-19 06:21:57Z saulius 

The following automatic conversions were performed:

'_geom_bond_publ_flag' value 'Y' changed to 'y' according to
/home/saulius/struct/CIF-dictionaries/cif_core.dic dictionary named
'cif_core.dic' version 2.4.2 from 2011-04-26 (40
times).

'_geom_angle_publ_flag' value 'Y' changed to 'y' according
to /home/saulius/struct/CIF-dictionaries/cif_core.dic dictionary
named 'cif_core.dic' version 2.4.2 from 2011-04-26 (70 times).

Automatic conversion script
Id: cif_fix_values 1715 2011-07-08 13:25:40Z adriana 
;
_cod_original_sg_symbol_H-M 'P 21/n'
_cod_database_code 4068882

loop_
_symmetry_equiv_pos_as_xyz
'x, y, z'
'-x+1/2, y+1/2, -z+1/2'
'-x, -y, -z'
'x-1/2, -y-1/2, z-1/2'

loop_
_atom_site_label
_atom_site_type_symbol
_atom_site_fract_x
_atom_site_fract_y
_atom_site_fract_z
_atom_site_U_iso_or_equiv
_atom_site_adp_type
_atom_site_occupancy
_atom_site_calc_flag
_atom_site_refinement_flags
Ir1 Ir 0.004078(8) 0.225516(8) 0.287069(8) 0.02654(4) Uani 1 d .
C1 C -0.1281(2) 0.1733(2) 0.2515(2) 0.0370(7) Uani 1 d .
O1 O -0.21105(18) 0.13932(18) 0.22781(18) 0.0550(7) Uani 1 d .
C2 C -0.0542(3) 0.2896(2) 0.1652(2) 0.0393(7) Uani 1 d .
O2 O -0.0912(2) 0.32693(19) 0.08901(17) 0.0611(7) Uani 1 d .
N1 N 0.07115(18) 0.14029(19) 0.42216(18) 0.0339(6) Uani 1 d .
N2 N 0.0926(2) 0.46408(19) 0.2662(2) 0.0416(6) Uani 1 d .
N3 N 0.16673(19) 0.24620(17) 0.29976(18) 0.0302(5) Uani 1 d .
N4 N 0.08446(19) 0.33982(18) 0.41790(18) 0.0333(6) Uani 1 d .
C11 C 0.0643(3) 0.2936(3) 0.4983(2) 0.0456(9) Uani 1 d .
H11A H -0.0118 0.2992 0.4824 0.055 Uiso 1 calc R
H11B H 0.1053 0.3273 0.5621 0.055 Uiso 1 calc R
C12 C 0.0952(2) 0.1899(3) 0.5092(2) 0.0424(8) Uani 1 d .
C13 C 0.1429(3) 0.1452(4) 0.6015(3) 0.0626(12) Uani 1 d .
H13 H 0.1601 0.1810 0.6607 0.075 Uiso 1 calc R
C14 C 0.1651(3) 0.0489(4) 0.6063(3) 0.0740(14) Uani 1 d .
H14 H 0.1979 0.0175 0.6690 0.089 Uiso 1 calc R
C15 C 0.1396(3) -0.0015(3) 0.5201(4) 0.0647(12) Uani 1 d .
H15 H 0.1545 -0.0682 0.5233 0.078 Uiso 1 calc R
C16 C 0.0916(3) 0.0442(3) 0.4264(3) 0.0452(8) Uani 1 d .
C17 C 0.0603(3) -0.0109(3) 0.3319(3) 0.0581(10) Uani 1 d .
H17A H -0.0162 -0.0043 0.2910 0.087 Uiso 1 calc R
H17B H 0.0779 -0.0788 0.3474 0.087 Uiso 1 calc R
H17C H 0.0984 0.0142 0.2952 0.087 Uiso 1 calc R
C21 C 0.0314(3) 0.4362(2) 0.3957(3) 0.0473(9) Uani 1 d .
H21A H 0.0725 0.4801 0.4514 0.057 Uiso 1 calc R
H21B H -0.0399 0.4293 0.3933 0.057 Uiso 1 calc R
C22 C 0.0199(2) 0.4823(2) 0.2999(3) 0.0460(9) Uani 1 d .
C23 C -0.0659(3) 0.5446(3) 0.2499(4) 0.0711(13) Uani 1 d .
H23 H -0.1161 0.5570 0.2754 0.085 Uiso 1 calc R
C24 C -0.0755(4) 0.5873(3) 0.1630(5) 0.095(2) Uani 1 d .
H24 H -0.1332 0.6290 0.1274 0.114 Uiso 1 calc R
C25 C -0.0010(4) 0.5693(3) 0.1280(4) 0.0811(16) Uani 1 d .
H25 H -0.0059 0.5995 0.0690 0.097 Uiso 1 calc R
C26 C 0.0821(3) 0.5057(3) 0.1805(3) 0.0557(10) Uani 1 d .
C27 C 0.1651(4) 0.4815(3) 0.1457(3) 0.0759(13) Uani 1 d .
H27A H 0.2352 0.4837 0.2023 0.114 Uiso 1 calc R
H27B H 0.1621 0.5281 0.0952 0.114 Uiso 1 calc R
H27C H 0.1521 0.4169 0.1168 0.114 Uiso 1 calc R
C31 C 0.2007(2) 0.3462(2) 0.4478(2) 0.0355(7) Uani 1 d .
H31A H 0.2388 0.3117 0.5116 0.043 Uiso 1 calc R
H31B H 0.2224 0.4144 0.4593 0.043 Uiso 1 calc R
C32 C 0.2342(2) 0.3051(2) 0.3720(2) 0.0301(6) Uani 1 d .
C33 C 0.3355(2) 0.3258(2) 0.3815(2) 0.0402(7) Uani 1 d .
H33 H 0.3815 0.3664 0.4335 0.048 Uiso 1 calc R
C34 C 0.3683(3) 0.2860(3) 0.3137(3) 0.0488(9) Uani 1 d .
H34 H 0.4370 0.2989 0.3188 0.059 Uiso 1 calc R
C35 C 0.2991(3) 0.2277(3) 0.2392(3) 0.0482(8) Uani 1 d .
H35 H 0.3202 0.2006 0.1921 0.058 Uiso 1 calc R
C36 C 0.1984(3) 0.2078(2) 0.2320(2) 0.0387(7) Uani 1 d .
C37 C 0.1233(3) 0.1448(3) 0.1491(3) 0.0562(10) Uani 1 d .
H37A H 0.0760 0.1112 0.1715 0.084 Uiso 1 calc R
H37B H 0.1639 0.0977 0.1310 0.084 Uiso 1 calc R
H37C H 0.0812 0.1844 0.0910 0.084 Uiso 1 calc R
P1 P 0.22144(7) 0.14904(7) 0.91986(7) 0.0460(2) Uani 1 d .
F1 F 0.12663(18) 0.1732(2) 0.81445(17) 0.0844(8) Uani 1 d .
F2 F 0.3157(2) 0.1258(2) 1.02465(18) 0.1072(11) Uani 1 d .
F3 F 0.2716(2) 0.0762(2) 0.8696(2) 0.1000(10) Uani 1 d .
F4 F 0.1558(3) 0.0643(2) 0.9368(3) 0.1111(11) Uani 1 d .
F5 F 0.1724(2) 0.22212(16) 0.97111(17) 0.0720(7) Uani 1 d .
F6 F 0.2877(2) 0.2350(2) 0.9041(2) 0.0972(9) Uani 1 d .

loop_
_atom_site_aniso_label
_atom_site_aniso_U_11
_atom_site_aniso_U_22
_atom_site_aniso_U_33
_atom_site_aniso_U_23
_atom_site_aniso_U_13
_atom_site_aniso_U_12
Ir1 0.02388(6) 0.03106(6) 0.02259(5) -0.00083(5) 0.00814(4) -0.00416(5)
C1 0.0334(17) 0.0378(17) 0.0352(16) 0.0078(14) 0.0104(14) -0.0002(14)
O1 0.0307(13) 0.0644(17) 0.0589(16) 0.0123(13) 0.0093(11) -0.0157(12)
C2 0.0367(17) 0.0394(19) 0.0325(16) -0.0030(14) 0.0062(14) -0.0143(14)
O2 0.0674(17) 0.0616(17) 0.0320(13) 0.0140(12) 0.0007(12) -0.0165(14)
N1 0.0223(12) 0.0476(16) 0.0323(13) 0.0101(12) 0.0123(11) -0.0012(11)
N2 0.0354(15) 0.0321(14) 0.0463(16) 0.0008(12) 0.0075(13) 0.0000(12)
N3 0.0281(12) 0.0334(14) 0.0320(13) 0.0024(10) 0.0159(11) -0.0001(10)
N4 0.0251(12) 0.0426(15) 0.0327(13) -0.0104(11) 0.0132(11) -0.0044(11)
C11 0.0332(17) 0.076(3) 0.0291(16) -0.0130(16) 0.0151(14) -0.0104(16)
C12 0.0273(16) 0.072(2) 0.0293(16) 0.0054(16) 0.0135(13) -0.0099(16)
C13 0.042(2) 0.108(4) 0.0305(18) 0.017(2) 0.0091(16) -0.021(2)
C14 0.042(2) 0.115(4) 0.053(3) 0.045(3) 0.009(2) -0.011(2)
C15 0.038(2) 0.070(3) 0.084(3) 0.041(2) 0.024(2) 0.0056(19)
C16 0.0296(17) 0.051(2) 0.060(2) 0.0187(18) 0.0240(16) 0.0030(15)
C17 0.063(3) 0.040(2) 0.086(3) 0.010(2) 0.046(2) 0.0078(18)
C21 0.0325(18) 0.047(2) 0.060(2) -0.0229(17) 0.0175(17) -0.0007(15)
C22 0.0289(18) 0.0259(16) 0.065(2) -0.0129(16) 0.0033(17) -0.0039(13)
C23 0.037(2) 0.038(2) 0.111(4) -0.008(2) 0.007(2) 0.0050(17)
C24 0.046(3) 0.041(2) 0.140(5) 0.025(3) -0.012(3) 0.006(2)
C25 0.058(3) 0.050(2) 0.085(3) 0.033(2) -0.016(2) -0.018(2)
C26 0.046(2) 0.039(2) 0.058(2) 0.0095(17) 0.0004(18) -0.0146(17)
C27 0.081(3) 0.080(3) 0.059(3) 0.018(2) 0.022(2) -0.015(3)
C31 0.0224(14) 0.0484(19) 0.0302(15) -0.0064(14) 0.0062(12) -0.0053(13)
C32 0.0226(14) 0.0343(16) 0.0311(15) 0.0067(12) 0.0094(12) 0.0031(12)
C33 0.0235(15) 0.0472(19) 0.0468(19) 0.0092(16) 0.0123(14) -0.0006(14)
C34 0.0313(17) 0.058(2) 0.067(2) 0.0177(19) 0.0304(17) 0.0068(16)
C35 0.051(2) 0.050(2) 0.059(2) 0.0074(19) 0.0390(19) 0.0099(18)
C36 0.0445(19) 0.0384(19) 0.0446(18) 0.0023(14) 0.0299(16) 0.0019(14)
C37 0.071(3) 0.060(2) 0.055(2) -0.0183(19) 0.044(2) -0.013(2)
P1 0.0442(5) 0.0571(6) 0.0396(5) 0.0069(4) 0.0210(4) 0.0161(4)
F1 0.0562(15) 0.135(2) 0.0490(13) 0.0041(14) 0.0106(11) 0.0232(15)
F2 0.118(2) 0.111(2) 0.0539(15) 0.0095(15) 0.0006(15) 0.0697(19)
F3 0.093(2) 0.129(2) 0.0888(19) -0.0248(17) 0.0494(17) 0.0411(18)
F4 0.141(3) 0.0641(17) 0.168(3) 0.0133(18) 0.103(3) -0.0049(18)
F5 0.1047(19) 0.0649(14) 0.0669(15) 0.0217(12) 0.0563(15) 0.0399(14)
F6 0.0704(17) 0.109(2) 0.125(2) 0.0245(18) 0.0540(18) -0.0069(16)

loop_
_atom_type_symbol
_atom_type_description
_atom_type_scat_dispersion_real
_atom_type_scat_dispersion_imag
_atom_type_scat_source
C C 0.0033 0.0016 'International Tables Vol C Tables 4.2.6.8 and 6.1.1.4'
H H 0.0000 0.0000 'International Tables Vol C Tables 4.2.6.8 and 6.1.1.4'
N N 0.0061 0.0033 'International Tables Vol C Tables 4.2.6.8 and 6.1.1.4'
O O 0.0106 0.0060 'International Tables Vol C Tables 4.2.6.8 and 6.1.1.4'
P P 0.1023 0.0942 'International Tables Vol C Tables 4.2.6.8 and 6.1.1.4'
F F 0.0171 0.0103 'International Tables Vol C Tables 4.2.6.8 and 6.1.1.4'
Ir Ir -1.4442 7.9887 'International Tables Vol C Tables 4.2.6.8 and 6.1.1.4'

loop_
_geom_angle_atom_site_label_1
_geom_angle_atom_site_label_2
_geom_angle_atom_site_label_3
_geom_angle
_geom_angle_publ_flag
C1 Ir1 C2 87.00(13) y
C1 Ir1 N1 91.60(11) y
C2 Ir1 N1 175.33(12) y
C1 Ir1 N3 160.42(12) y
C2 Ir1 N3 91.18(12) y
N1 Ir1 N3 88.65(9) y
C1 Ir1 N4 123.95(11) y
C2 Ir1 N4 109.14(11) y
N1 Ir1 N4 75.32(9) y
N3 Ir1 N4 74.98(8) y
O1 C1 Ir1 178.7(3) y
O2 C2 Ir1 178.3(3) y
C16 N1 C12 119.2(3) y
C16 N1 Ir1 125.3(2) y
C12 N1 Ir1 115.5(2) y
C22 N2 C26 118.9(3) y
C32 N3 C36 118.8(2) y
C32 N3 Ir1 118.80(18) y
C36 N3 Ir1 122.2(2) y
C11 N4 C31 110.4(2) y
C11 N4 C21 108.4(2) y
C31 N4 C21 112.6(2) y
C11 N4 Ir1 100.44(18) y
C31 N4 Ir1 110.52(17) y
C21 N4 Ir1 113.82(19) y
N4 C11 C12 110.9(2) y
N1 C12 C13 121.6(4) y
N1 C12 C11 116.2(3) y
C13 C12 C11 122.2(3) y
C14 C13 C12 119.4(4) y
C15 C14 C13 119.5(4) y
C14 C15 C16 121.0(4) y
N1 C16 C15 119.3(4) y
N1 C16 C17 119.4(3) y
C15 C16 C17 121.3(4) y
N4 C21 C22 115.5(3) y
N2 C22 C23 122.1(4) y
N2 C22 C21 119.1(3) y
C23 C22 C21 118.8(4) y
C24 C23 C22 118.6(5) y
C23 C24 C25 119.8(4) y
C24 C25 C26 119.1(4) y
N2 C26 C25 121.6(4) y
N2 C26 C27 116.5(3) y
C25 C26 C27 122.0(4) y
N4 C31 C32 114.0(2) y
N3 C32 C33 122.3(3) y
N3 C32 C31 119.1(2) y
C33 C32 C31 118.5(3) y
C34 C33 C32 119.0(3) y
C35 C34 C33 118.8(3) y
C34 C35 C36 120.8(3) y
N3 C36 C35 120.3(3) y
N3 C36 C37 119.7(3) y
C35 C36 C37 120.0(3) y
F2 P1 F4 89.1(2) y
F2 P1 F1 179.61(19) y
F4 P1 F1 91.20(18) y
F2 P1 F3 89.08(15) y
F4 P1 F3 90.32(17) y
F1 P1 F3 91.16(15) y
F2 P1 F6 90.49(18) y
F4 P1 F6 179.23(18) y
F1 P1 F6 89.20(16) y
F3 P1 F6 90.33(17) y
F2 P1 F5 90.39(14) y
F4 P1 F5 89.93(15) y
F1 P1 F5 89.36(13) y
F3 P1 F5 179.41(17) y
F6 P1 F5 89.41(15) y

loop_
_geom_bond_atom_site_label_1
_geom_bond_atom_site_label_2
_geom_bond_distance
_geom_bond_publ_flag
Ir1 C1 1.823(3) y
Ir1 C2 1.846(3) y
Ir1 N1 2.147(2) y
Ir1 N3 2.200(2) y
Ir1 N4 2.364(2) y
C1 O1 1.147(3) y
C2 O2 1.136(4) y
N1 C16 1.351(4) y
N1 C12 1.363(4) y
N2 C22 1.328(4) y
N2 C26 1.338(4) y
N3 C32 1.344(4) y
N3 C36 1.361(4) y
N4 C11 1.477(4) y
N4 C31 1.478(4) y
N4 C21 1.486(4) y
C11 C12 1.482(5) y
C12 C13 1.374(5) y
C13 C14 1.358(6) y
C14 C15 1.355(6) y
C15 C16 1.397(5) y
C16 C17 1.479(5) y
C21 C22 1.493(5) y
C22 C23 1.392(5) y
C23 C24 1.363(7) y
C24 C25 1.363(7) y
C25 C26 1.386(5) y
C26 C27 1.488(6) y
C31 C32 1.496(4) y
C32 C33 1.380(4) y
C33 C34 1.379(5) y
C34 C35 1.365(5) y
C35 C36 1.383(4) y
C36 C37 1.494(5) y
P1 F2 1.565(2) y
P1 F4 1.567(3) y
P1 F1 1.576(2) y
P1 F3 1.578(2) y
P1 F6 1.578(3) y
P1 F5 1.580(2) y
